data_4501758
loop_
_publ_author_name
'Su, Zhi'
'Fan, Jian'
'Okamura, Taka-aki'
'Sun, Wei-Yin'
'Ueyama, Norikazu'

_publ_section_title
;
 Ligand-Directed and pH-Controlled Assembly of Chiral 3d&#x2212;3d
 Heterometallic Metal&#x2212;Organic Frameworks
;
_journal_issue 8
_journal_name_full 'Crystal Growth &amp; Design'
_journal_page_first 3515
_journal_paper_doi 10.1021/cg100418a
_journal_volume 10
_journal_year 2010
_chemical_formula_moiety 'C129 H113.41 Co N30 O53.70 Zn8'
_chemical_formula_sum 'C129 H113.4 Co N30 O53.7 Zn8'
_chemical_formula_weight 3524.99
_chemical_name_systematic
; 
[Zn8Co(F1)5(124-btac)6(H2O)5]-12.7(H2O) 
;
_space_group_IT_number 173
_symmetry_cell_setting hexagonal
_symmetry_Int_Tables_number 173
_symmetry_space_group_name_Hall 'P 6c'
_symmetry_space_group_name_H-M 'P 63'
_atom_sites_solution_hydrogens geom
_atom_sites_solution_primary direct
_atom_sites_solution_secondary difmap
_audit_creation_date 2009-04-16
_audit_creation_method SHELXL-97
_cell_angle_alpha 90.00
_cell_angle_beta 90.00
_cell_angle_gamma 120.00
_cell_formula_units_Z 2
_cell_length_a 19.910(3)
_cell_length_b 19.910(3)
_cell_length_c 20.117(3)
_cell_measurement_reflns_used 37041
_cell_measurement_temperature 200
_cell_measurement_theta_max 27.5
_cell_measurement_theta_min 3.1
_cell_volume 6906.2(18)
_computing_structure_refinement 'SHELXL-97 (Sheldrick, 1997)'
_computing_structure_solution 'SIR92 (Altomare et al., 1994)'
_diffrn_ambient_temperature 200
_diffrn_detector_area_resol_mean 10.00
_diffrn_measured_fraction_theta_full 0.998
_diffrn_measured_fraction_theta_max 0.998
_diffrn_measurement_device_type 'Rigaku RAXIS-RAPID II'
_diffrn_measurement_method \w
_diffrn_radiation_source
;
 MicroMax-007HF microfocus rotating anode X-ray gererator
;
_diffrn_radiation_type MoK\a
_diffrn_radiation_wavelength 0.71075
_diffrn_reflns_av_R_equivalents 0.0691
_diffrn_reflns_av_sigmaI/netI 0.0553
_diffrn_reflns_limit_h_max 23
_diffrn_reflns_limit_h_min -23
_diffrn_reflns_limit_k_max 23
_diffrn_reflns_limit_k_min -23
_diffrn_reflns_limit_l_max 23
_diffrn_reflns_limit_l_min -23
_diffrn_reflns_number 41758
_diffrn_reflns_theta_full 25.00
_diffrn_reflns_theta_max 25.00
_diffrn_reflns_theta_min 3.11
_exptl_absorpt_coefficient_mu 1.586
_exptl_absorpt_correction_T_max 0.8575
_exptl_absorpt_correction_T_min 0.7421
_exptl_absorpt_correction_type multi-scan
_exptl_absorpt_process_details
;
    Higashi, T. (1995). Program for Absorption Correction.
    Rigaku Corporation, Tokyo, Japan.
;
_exptl_crystal_colour purple
_exptl_crystal_density_diffrn 1.695
_exptl_crystal_density_method 'not measured'
_exptl_crystal_description column
_exptl_crystal_F_000 3588
_exptl_crystal_size_max 0.20
_exptl_crystal_size_mid 0.12
_exptl_crystal_size_min 0.10
_refine_diff_density_max 0.923
_refine_diff_density_min -0.518
_refine_diff_density_rms 0.094
_refine_ls_abs_structure_details 'Flack H D (1983), Acta Cryst. A39, 876-881'
_refine_ls_abs_structure_Flack 0.50(2)
_refine_ls_extinction_method none
_refine_ls_goodness_of_fit_ref 1.023
_refine_ls_hydrogen_treatment constr
_refine_ls_matrix_type full
_refine_ls_number_parameters 669
_refine_ls_number_reflns 8091
_refine_ls_number_restraints 1
_refine_ls_restrained_S_all 1.023
_refine_ls_R_factor_all 0.1018
_refine_ls_R_factor_gt 0.0827
_refine_ls_shift/su_max 0.000
_refine_ls_shift/su_mean 0.000
_refine_ls_structure_factor_coef Fsqd
_refine_ls_weighting_details 'calc w=1/[\s^2^(Fo^2^)+(0.1632P)^2^+0.0000P] where P=(Fo^2^+2Fc^2^)/3'
_refine_ls_weighting_scheme calc
_refine_ls_wR_factor_gt 0.2111
_refine_ls_wR_factor_ref 0.2223
_reflns_number_gt 6050
_reflns_number_total 8091
_reflns_threshold_expression I>2\s(I)
_cod_data_source_file cg100418a_si_002.cif
_cod_data_source_block 1
_cod_original_cell_volume 6906.3(19)
_cod_original_formula_sum 'C129 H113.40 Co N30 O53.70 Zn8'
_cod_database_code 4501758

loop_
_symmetry_equiv_pos_as_xyz
'x, y, z'
'x-y, x, z+1/2'
'-y, x-y, z'
'-x, -y, z+1/2'
'-x+y, -x, z'
'y, -x+y, z+1/2'

loop_
_atom_site_label
_atom_site_type_symbol
_atom_site_fract_x
_atom_site_fract_y
_atom_site_fract_z
_atom_site_U_iso_or_equiv
_atom_site_adp_type
_atom_site_occupancy
_atom_site_symmetry_multiplicity
_atom_site_calc_flag
_atom_site_refinement_flags
Zn1 Zn 0.6667 0.3333 0.27594(12) 0.0419(5) Uani 1 3 d S
Zn2 Zn 1.0000 1.0000 0.38593(11) 0.0353(4) Uani 1 3 d S
Zn3 Zn 0.05876(6) 0.29351(6) 0.51888(6) 0.0378(3) Uani 1 1 d .
Zn4 Zn 0.62786(5) 0.90263(6) 0.63917(6) 0.0346(3) Uani 1 1 d .
Co1 Co 0.3333 0.6667 0.24723(14) 0.0409(6) Uani 1 3 d S
O1 O 0.2990(4) 0.4104(4) 0.5483(4) 0.0435(17) Uani 1 1 d .
O2 O 0.3173(5) 0.4212(5) 0.4401(4) 0.0494(19) Uani 1 1 d .
O3 O 0.1518(4) 0.2898(4) 0.4921(4) 0.0458(17) Uani 1 1 d .
O4 O 0.0958(4) 0.1624(4) 0.4952(5) 0.063(2) Uani 1 1 d .
O5 O 0.2521(4) 0.0354(4) 0.4773(3) 0.0419(16) Uani 1 1 d .
O6 O 0.3773(5) 0.1021(4) 0.5044(6) 0.067(3) Uani 1 1 d .
O7 O 0.7465(4) 0.7800(4) 0.6091(4) 0.0412(16) Uani 1 1 d .
O8 O 0.7544(4) 0.7664(4) 0.7170(3) 0.0430(16) Uani 1 1 d .
O9 O 0.6235(4) 0.8050(3) 0.6680(4) 0.0474(18) Uani 1 1 d .
O10 O 0.4966(4) 0.7342(4) 0.6692(5) 0.066(2) Uani 1 1 d .
O11 O 0.3693(4) 0.4512(4) 0.6808(4) 0.0444(18) Uani 1 1 d .
O12 O 0.4343(4) 0.3921(4) 0.6507(5) 0.057(2) Uani 1 1 d .
O13 O 0.2387(5) 0.6469(5) 0.1808(5) 0.073(3) Uani 1 1 d .
O14 O 0.6667 0.3333 0.1793(10) 0.096(6) Uani 1 3 d S
O15 O 1.0000 1.0000 0.4812(8) 0.067(4) Uani 1 3 d S
O16 O 0.4061(6) 0.4526(7) 0.3310(6) 0.089(3) Uani 1 1 d .
O17 O 0.6950(8) 0.4807(8) 0.5430(10) 0.152(7) Uani 1 1 d .
O18 O 0.5407(8) 0.3630(8) 0.5875(8) 0.129(5) Uani 1 1 d .
O19 O 0.2065(5) 0.2858(6) 0.3310(5) 0.076(3) Uani 1 1 d .
O20 O 0.6667 0.3333 0.483(3) 0.19(3) Uani 0.70(7) 3 d SP
N11 N 0.5446(4) 0.6987(4) 0.3248(5) 0.0377(18) Uani 1 1 d .
N12 N 0.4339(5) 0.6919(5) 0.2970(5) 0.050(2) Uani 1 1 d .
N31 N 0.6278(4) 0.5092(4) 0.3342(5) 0.0367(19) Uani 1 1 d .
N32 N 0.6320(4) 0.4032(4) 0.3123(5) 0.041(2) Uani 1 1 d .
N51 N 0.8186(4) 0.7841(4) 0.3291(4) 0.0318(16) Uani 1 1 d .
N52 N 0.9235(4) 0.8943(4) 0.3519(4) 0.036(2) Uani 1 1 d .
N111 N 0.1876(4) 0.5302(4) 0.5037(4) 0.0371(18) Uani 1 1 d .
N112 N 0.0997(4) 0.4061(4) 0.5062(4) 0.0362(18) Uani 1 1 d .
N131 N 0.8658(4) 1.0116(4) 0.6546(4) 0.0304(17) Uani 1 1 d .
N132 N 0.7416(4) 0.9747(4) 0.6513(4) 0.0291(16) Uani 1 1 d .
C1 C 0.6051(5) 0.6812(5) 0.3277(5) 0.033(2) Uani 1 1 d .
C2 C 0.5866(5) 0.6035(5) 0.3289(6) 0.035(2) Uani 1 1 d .
H1 H 0.5343 0.5625 0.3280 0.042 Uiso 1 1 calc R
C3 C 0.6478(5) 0.5883(5) 0.3313(5) 0.031(2) Uani 1 1 d .
C4 C 0.7231(5) 0.6449(5) 0.3308(6) 0.033(2) Uani 1 1 d .
H2 H 0.7635 0.6326 0.3317 0.040 Uiso 1 1 calc R
C5 C 0.7400(5) 0.7229(5) 0.3288(5) 0.0291(19) Uani 1 1 d .
C6 C 0.6820(5) 0.7412(5) 0.3265(6) 0.036(2) Uani 1 1 d .
H3 H 0.6941 0.7937 0.3240 0.044 Uiso 1 1 calc R
C11 C 0.4774(6) 0.6593(6) 0.2893(6) 0.053(3) Uani 1 1 d .
H4 H 0.4637 0.6148 0.2628 0.064 Uiso 1 1 calc R
C12 C 0.4755(6) 0.7547(6) 0.3378(6) 0.044(3) Uani 1 1 d .
H5 H 0.4581 0.7888 0.3523 0.053 Uiso 1 1 calc R
C13 C 0.5454(6) 0.7617(6) 0.3546(5) 0.043(2) Uani 1 1 d .
H6 H 0.5855 0.8009 0.3808 0.052 Uiso 1 1 calc R
C31 C 0.6648(6) 0.4790(5) 0.2996(5) 0.040(2) Uani 1 1 d .
H7 H 0.7076 0.5074 0.2707 0.048 Uiso 1 1 calc R
C32 C 0.5718(8) 0.3839(7) 0.3537(8) 0.080(5) Uani 1 1 d .
H8 H 0.5374 0.3333 0.3700 0.096 Uiso 1 1 calc R
C33 C 0.5685(8) 0.4507(7) 0.3688(8) 0.080(5) Uani 1 1 d .
H9 H 0.5325 0.4546 0.3973 0.096 Uiso 1 1 calc R
C51 C 0.8475(5) 0.8525(5) 0.3592(5) 0.034(2) Uani 1 1 d .
H10 H 0.8173 0.8692 0.3830 0.040 Uiso 1 1 calc R
C52 C 0.9442(5) 0.8476(5) 0.3148(5) 0.037(2) Uani 1 1 d .
H11 H 0.9953 0.8617 0.3012 0.044 Uiso 1 1 calc R
C53 C 0.8804(5) 0.7804(6) 0.3018(5) 0.038(2) Uani 1 1 d .
H12 H 0.8778 0.7378 0.2782 0.045 Uiso 1 1 calc R
C101 C 0.2619(5) 0.6005(5) 0.5046(5) 0.036(2) Uani 1 1 d .
C102 C 0.3296(5) 0.5944(5) 0.5052(5) 0.037(2) Uani 1 1 d .
H13 H 0.3266 0.5453 0.5058 0.044 Uiso 1 1 calc R
C103 C 0.9336(4) 1.0057(4) 0.6539(5) 0.031(2) Uani 1 1 d .
C104 C 1.0051(5) 1.0723(5) 0.6538(5) 0.033(2) Uani 1 1 d .
H14 H 1.0088 1.1218 0.6536 0.040 Uiso 1 1 calc R
C111 C 0.1748(5) 0.4587(5) 0.5111(5) 0.0330(19) Uani 1 1 d .
H15 H 0.2144 0.4463 0.5189 0.040 Uiso 1 1 calc R
C112 C 0.0642(6) 0.4498(6) 0.4960(6) 0.043(3) Uani 1 1 d .
H16 H 0.0099 0.4289 0.4917 0.051 Uiso 1 1 calc R
C113 C 0.1155(5) 0.5236(5) 0.4931(6) 0.043(2) Uani 1 1 d .
H17 H 0.1054 0.5648 0.4852 0.051 Uiso 1 1 calc R
C131 C 0.7916(4) 0.9515(5) 0.6476(5) 0.033(2) Uani 1 1 d .
H18 H 0.7784 0.8991 0.6409 0.039 Uiso 1 1 calc R
C132 C 0.7828(5) 1.0541(5) 0.6612(5) 0.033(2) Uani 1 1 d .
H19 H 0.7609 1.0868 0.6650 0.039 Uiso 1 1 calc R
C133 C 0.8600(5) 1.0778(5) 0.6647(6) 0.040(2) Uani 1 1 d .
H20 H 0.9013 1.1291 0.6724 0.048 Uiso 1 1 calc R
C201 C 0.3017(5) 0.3068(6) 0.4903(5) 0.037(2) Uani 1 1 d .
C202 C 0.2329(5) 0.2351(5) 0.4891(5) 0.0312(19) Uani 1 1 d .
C203 C 0.2397(6) 0.1688(6) 0.4865(6) 0.044(2) Uani 1 1 d .
H21 H 0.1934 0.1198 0.4853 0.053 Uiso 1 1 calc R
C204 C 0.3103(5) 0.1703(5) 0.4857(5) 0.034(2) Uani 1 1 d .
C205 C 0.3775(6) 0.2436(6) 0.4852(6) 0.046(3) Uani 1 1 d .
H22 H 0.4268 0.2469 0.4841 0.056 Uiso 1 1 calc R
C206 C 0.3736(6) 0.3112(5) 0.4864(5) 0.042(2) Uani 1 1 d .
H23 H 0.4197 0.3602 0.4845 0.050 Uiso 1 1 calc R
C211 C 0.3046(5) 0.3839(5) 0.4930(6) 0.038(2) Uani 1 1 d .
C221 C 0.1551(5) 0.2275(6) 0.4926(5) 0.039(2) Uani 1 1 d .
C241 C 0.3166(6) 0.0992(5) 0.4879(5) 0.039(2) Uani 1 1 d .
C301 C 0.6395(6) 0.6709(5) 0.6659(5) 0.036(2) Uani 1 1 d .
C302 C 0.5686(5) 0.6693(5) 0.6698(5) 0.034(2) Uani 1 1 d .
C303 C 0.5010(5) 0.5961(5) 0.6728(5) 0.037(2) Uani 1 1 d .
H24 H 0.4522 0.5931 0.6784 0.044 Uiso 1 1 calc R
C304 C 0.5039(5) 0.5273(5) 0.6678(5) 0.037(2) Uani 1 1 d .
C305 C 0.5769(6) 0.5333(6) 0.6629(6) 0.046(3) Uani 1 1 d .
H25 H 0.5803 0.4874 0.6603 0.056 Uiso 1 1 calc R
C306 C 0.6425(6) 0.6029(6) 0.6617(6) 0.049(3) Uani 1 1 d .
H26 H 0.6913 0.6054 0.6580 0.059 Uiso 1 1 calc R
C311 C 0.7178(5) 0.7454(5) 0.6636(5) 0.032(2) Uani 1 1 d .
C321 C 0.5620(6) 0.7419(6) 0.6695(5) 0.042(2) Uani 1 1 d .
C341 C 0.4313(5) 0.4490(5) 0.6654(5) 0.037(2) Uani 1 1 d .

loop_
_atom_site_aniso_label
_atom_site_aniso_U_11
_atom_site_aniso_U_22
_atom_site_aniso_U_33
_atom_site_aniso_U_23
_atom_site_aniso_U_13
_atom_site_aniso_U_12
Zn1 0.0236(6) 0.0236(6) 0.0785(14) 0.000 0.000 0.0118(3)
Zn2 0.0277(5) 0.0277(5) 0.0505(11) 0.000 0.000 0.0138(3)
Zn3 0.0245(5) 0.0278(6) 0.0610(8) 0.0069(6) 0.0035(5) 0.0131(4)
Zn4 0.0207(5) 0.0282(5) 0.0554(7) -0.0058(6) -0.0012(5) 0.0125(4)
Co1 0.0203(6) 0.0203(6) 0.0823(18) 0.000 0.000 0.0101(3)
O1 0.042(4) 0.027(4) 0.059(5) -0.002(3) -0.010(3) 0.015(3)
O2 0.059(5) 0.054(5) 0.050(4) 0.015(4) 0.011(4) 0.039(4)
O3 0.035(4) 0.038(4) 0.071(5) 0.001(4) 0.004(3) 0.023(3)
O4 0.034(4) 0.035(4) 0.113(7) -0.011(4) -0.009(4) 0.013(3)
O5 0.044(4) 0.033(4) 0.046(4) -0.003(3) -0.001(3) 0.016(3)
O6 0.048(5) 0.038(4) 0.123(8) -0.001(5) -0.013(5) 0.027(4)
O7 0.034(4) 0.029(3) 0.053(4) -0.006(3) 0.002(3) 0.010(3)
O8 0.032(4) 0.035(4) 0.053(4) -0.003(3) -0.004(3) 0.010(3)
O9 0.032(4) 0.021(3) 0.090(6) 0.001(3) 0.005(4) 0.014(3)
O10 0.044(4) 0.040(4) 0.118(8) -0.007(4) 0.011(5) 0.023(4)
O11 0.026(3) 0.040(4) 0.059(5) -0.006(3) 0.000(3) 0.010(3)
O12 0.054(5) 0.025(4) 0.077(6) -0.003(4) 0.008(4) 0.009(3)
O13 0.048(5) 0.053(5) 0.115(7) 0.018(5) -0.004(5) 0.024(4)
O14 0.101(9) 0.101(9) 0.086(13) 0.000 0.000 0.050(4)
O15 0.072(6) 0.072(6) 0.057(8) 0.000 0.000 0.036(3)
O16 0.067(6) 0.113(8) 0.083(7) 0.004(6) 0.015(5) 0.042(6)
O17 0.097(9) 0.087(8) 0.28(2) 0.059(11) 0.078(11) 0.054(8)
O18 0.110(10) 0.095(10) 0.175(14) -0.042(8) -0.029(9) 0.046(8)
O19 0.062(5) 0.087(7) 0.087(6) -0.019(6) -0.001(5) 0.043(5)
O20 0.14(3) 0.14(3) 0.31(8) 0.000 0.000 0.068(13)
N11 0.024(4) 0.021(4) 0.069(5) -0.006(4) -0.002(5) 0.011(3)
N12 0.033(4) 0.034(5) 0.083(7) -0.018(4) -0.006(4) 0.017(4)
N31 0.033(4) 0.026(4) 0.053(5) 0.002(4) 0.008(4) 0.017(4)
N32 0.031(4) 0.021(4) 0.071(6) 0.000(4) 0.002(4) 0.013(3)
N51 0.028(4) 0.025(4) 0.042(4) -0.001(4) 0.003(4) 0.013(3)
N52 0.029(4) 0.021(4) 0.056(5) -0.012(3) -0.006(4) 0.013(3)
N111 0.023(4) 0.027(4) 0.058(5) 0.002(4) -0.001(4) 0.010(3)
N112 0.026(4) 0.026(4) 0.052(5) 0.008(4) 0.001(4) 0.010(3)
N131 0.020(3) 0.015(3) 0.053(5) -0.002(3) -0.003(3) 0.006(3)
N132 0.022(3) 0.018(3) 0.045(5) 0.003(3) 0.001(3) 0.009(3)
C1 0.028(5) 0.030(5) 0.044(5) -0.010(5) -0.010(5) 0.017(4)
C2 0.028(5) 0.028(5) 0.053(5) -0.001(5) 0.002(5) 0.016(4)
C3 0.028(5) 0.027(5) 0.042(5) -0.004(5) 0.003(5) 0.016(4)
C4 0.030(5) 0.036(5) 0.038(5) -0.010(5) -0.002(5) 0.020(4)
C5 0.016(4) 0.025(4) 0.042(5) 0.014(5) 0.009(5) 0.007(3)
C6 0.030(5) 0.020(4) 0.054(6) -0.007(5) -0.001(6) 0.008(4)
C11 0.035(6) 0.043(6) 0.089(8) -0.030(6) -0.022(6) 0.025(5)
C12 0.037(5) 0.031(5) 0.067(7) -0.007(5) 0.002(5) 0.019(5)
C13 0.035(5) 0.041(6) 0.061(6) -0.015(5) -0.004(5) 0.023(5)
C31 0.030(5) 0.034(5) 0.057(6) 0.002(4) 0.010(4) 0.017(4)
C32 0.075(9) 0.030(6) 0.136(14) 0.018(7) 0.056(9) 0.027(6)
C33 0.084(9) 0.040(6) 0.123(12) 0.022(7) 0.069(9) 0.035(7)
C51 0.017(4) 0.023(5) 0.051(5) 0.001(4) 0.005(4) 0.003(4)
C52 0.029(5) 0.036(5) 0.054(6) -0.005(5) 0.000(5) 0.023(4)
C53 0.027(5) 0.033(5) 0.058(6) -0.006(5) 0.004(4) 0.019(4)
C101 0.021(4) 0.033(5) 0.050(6) 0.003(5) -0.004(4) 0.010(4)
C102 0.028(4) 0.034(5) 0.051(6) -0.006(5) -0.003(4) 0.017(4)
C103 0.017(4) 0.022(4) 0.048(5) 0.005(4) -0.002(4) 0.006(3)
C104 0.021(4) 0.019(4) 0.059(6) -0.003(4) -0.005(4) 0.010(3)
C111 0.031(5) 0.029(4) 0.044(5) 0.002(4) 0.002(4) 0.019(4)
C112 0.031(5) 0.041(6) 0.065(7) -0.008(5) -0.015(5) 0.025(5)
C113 0.038(5) 0.030(5) 0.068(7) -0.003(5) -0.009(5) 0.022(4)
C131 0.018(4) 0.022(4) 0.054(6) -0.005(4) -0.004(4) 0.007(3)
C132 0.022(4) 0.021(4) 0.053(6) -0.008(4) -0.007(4) 0.009(4)
C133 0.023(4) 0.021(4) 0.080(8) -0.001(5) 0.004(5) 0.014(4)
C201 0.030(5) 0.043(5) 0.042(5) -0.001(5) -0.008(5) 0.020(5)
C202 0.031(5) 0.029(5) 0.036(5) -0.006(4) -0.010(4) 0.018(4)
C203 0.034(5) 0.036(5) 0.062(7) -0.008(5) -0.006(5) 0.017(4)
C204 0.032(5) 0.030(5) 0.041(5) -0.003(4) 0.001(4) 0.014(4)
C205 0.035(5) 0.044(6) 0.070(7) -0.008(5) 0.001(5) 0.027(5)
C206 0.034(5) 0.025(5) 0.058(6) 0.005(4) -0.006(5) 0.008(4)
C211 0.025(5) 0.030(5) 0.058(7) 0.000(5) -0.004(5) 0.014(4)
C221 0.028(5) 0.039(5) 0.049(6) 0.000(5) -0.005(4) 0.017(4)
C241 0.035(5) 0.023(4) 0.056(6) 0.000(4) -0.002(5) 0.014(4)
C301 0.047(6) 0.028(5) 0.034(5) -0.004(4) -0.001(5) 0.019(4)
C302 0.035(5) 0.022(4) 0.037(5) 0.002(4) 0.000(4) 0.008(4)
C303 0.023(4) 0.035(5) 0.049(6) 0.003(4) 0.000(4) 0.011(4)
C304 0.035(5) 0.024(4) 0.044(5) 0.003(4) 0.006(4) 0.009(4)
C305 0.033(5) 0.031(5) 0.069(7) -0.002(5) -0.004(5) 0.011(4)
C306 0.031(5) 0.035(5) 0.082(8) 0.007(5) 0.001(5) 0.017(5)
C311 0.018(4) 0.024(4) 0.056(6) -0.003(5) -0.006(4) 0.010(4)
C321 0.029(5) 0.034(5) 0.061(7) 0.000(5) 0.009(5) 0.015(5)
C341 0.034(5) 0.030(5) 0.038(5) 0.005(4) 0.001(4) 0.009(4)

loop_
_atom_type_symbol
_atom_type_description
_atom_type_scat_dispersion_real
_atom_type_scat_dispersion_imag
_atom_type_scat_source
Zn Zn 0.2839 1.4301 'International Tables Vol C Tables 4.2.6.8 and 6.1.1.4'
Co Co 0.3494 0.9721 'International Tables Vol C Tables 4.2.6.8 and 6.1.1.4'
O O 0.0106 0.0060 'International Tables Vol C Tables 4.2.6.8 and 6.1.1.4'
N N 0.0061 0.0033 'International Tables Vol C Tables 4.2.6.8 and 6.1.1.4'
C C 0.0033 0.0016 'International Tables Vol C Tables 4.2.6.8 and 6.1.1.4'
H H 0.0000 0.0000 'International Tables Vol C Tables 4.2.6.8 and 6.1.1.4'

loop_
_geom_angle_atom_site_label_1
_geom_angle_atom_site_label_2
_geom_angle_atom_site_label_3
_geom_angle
_geom_angle_site_symmetry_1
_geom_angle_site_symmetry_3
O14 Zn1 N32 111.7(3) . 3_655
O14 Zn1 N32 111.7(3) . .
N32 Zn1 N32 107.1(3) 3_655 .
O14 Zn1 N32 111.7(3) . 5_665
N32 Zn1 N32 107.1(3) 3_655 5_665
N32 Zn1 N32 107.2(3) . 5_665
O15 Zn2 N52 110.0(3) . .
O15 Zn2 N52 110.0(3) . 5_675
N52 Zn2 N52 108.9(3) . 5_675
O15 Zn2 N52 110.0(3) . 3_765
N52 Zn2 N52 108.9(3) . 3_765
N52 Zn2 N52 108.9(3) 5_675 3_765
O5 Zn3 O7 97.6(3) 3 5_565
O5 Zn3 O3 114.5(3) 3 .
O7 Zn3 O3 107.2(3) 5_565 .
O5 Zn3 N112 122.0(3) 3 .
O7 Zn3 N112 117.3(3) 5_565 .
O3 Zn3 N112 98.4(3) . .
O11 Zn4 O1 97.9(3) 3_665 3_665
O11 Zn4 O9 112.8(3) 3_665 .
O1 Zn4 O9 108.1(3) 3_665 .
O11 Zn4 N132 123.5(3) 3_665 .
O1 Zn4 N132 116.1(3) 3_665 .
O9 Zn4 N132 98.4(3) . .
N12 Co1 N12 98.5(4) 3_665 .
N12 Co1 N12 98.5(4) 3_665 5_565
N12 Co1 N12 98.5(4) . 5_565
N12 Co1 O13 171.0(4) 3_665 3_665
N12 Co1 O13 88.7(3) . 3_665
N12 Co1 O13 85.8(4) 5_565 3_665
N12 Co1 O13 88.7(3) 3_665 5_565
N12 Co1 O13 85.8(4) . 5_565
N12 Co1 O13 171.0(4) 5_565 5_565
O13 Co1 O13 86.4(4) 3_665 5_565
N12 Co1 O13 85.8(4) 3_665 .
N12 Co1 O13 170.9(4) . .
N12 Co1 O13 88.7(3) 5_565 .
O13 Co1 O13 86.3(4) 3_665 .
O13 Co1 O13 86.3(4) 5_565 .
C211 O1 Zn4 136.2(6) . 5_565
C221 O3 Zn3 122.8(6) . .
C241 O5 Zn3 119.5(6) . 5
C311 O7 Zn3 133.3(6) . 3_665
C321 O9 Zn4 122.4(6) . .
C341 O11 Zn4 115.1(6) . 5_565
C11 N11 C13 108.1(8) . .
C11 N11 C1 126.2(8) . .
C13 N11 C1 125.5(8) . .
C11 N12 C12 105.7(9) . .
C11 N12 Co1 128.1(7) . .
C12 N12 Co1 125.5(7) . .
C31 N31 C33 108.4(8) . .
C31 N31 C3 124.0(8) . .
C33 N31 C3 127.6(8) . .
C31 N32 C32 107.5(9) . .
C31 N32 Zn1 125.5(7) . .
C32 N32 Zn1 127.0(7) . .
C51 N51 C53 107.1(8) . .
C51 N51 C5 127.4(8) . .
C53 N51 C5 125.3(8) . .
C51 N52 C52 105.3(8) . .
C51 N52 Zn2 130.8(7) . .
C52 N52 Zn2 123.8(6) . .
C111 N111 C113 106.3(7) . .
C111 N111 C101 126.6(7) . .
C113 N111 C101 127.1(7) . .
C111 N112 C112 104.0(7) . .
C111 N112 Zn3 122.9(6) . .
C112 N112 Zn3 132.9(6) . .
C131 N131 C133 106.1(7) . .
C131 N131 C103 125.9(7) . .
C133 N131 C103 127.9(7) . .
C131 N132 C132 107.1(7) . .
C131 N132 Zn4 122.4(6) . .
C132 N132 Zn4 130.4(6) . .
C6 C1 C2 121.0(8) . .
C6 C1 N11 119.7(8) . .
C2 C1 N11 119.3(8) . .
C3 C2 C1 117.8(8) . .
C3 C2 H1 121.1 . .
C1 C2 H1 121.1 . .
C4 C3 C2 123.0(8) . .
C4 C3 N31 120.2(8) . .
C2 C3 N31 116.8(8) . .
C3 C4 C5 118.0(8) . .
C3 C4 H2 121.0 . .
C5 C4 H2 121.0 . .
C6 C5 C4 121.4(8) . .
C6 C5 N51 118.8(8) . .
C4 C5 N51 119.8(7) . .
C5 C6 C1 118.8(8) . .
C5 C6 H3 120.6 . .
C1 C6 H3 120.6 . .
N12 C11 N11 110.5(9) . .
N12 C11 H4 124.7 . .
N11 C11 H4 124.7 . .
C13 C12 N12 111.0(9) . .
C13 C12 H5 124.5 . .
N12 C12 H5 124.5 . .
C12 C13 N11 104.5(9) . .
C12 C13 H6 127.7 . .
N11 C13 H6 127.7 . .
N32 C31 N31 109.7(8) . .
N32 C31 H7 125.1 . .
N31 C31 H7 125.1 . .
N32 C32 C33 108.8(10) . .
N32 C32 H8 125.6 . .
C33 C32 H8 125.6 . .
N31 C33 C32 105.6(10) . .
N31 C33 H9 127.2 . .
C32 C33 H9 127.2 . .
N52 C51 N51 111.6(8) . .
N52 C51 H10 124.2 . .
N51 C51 H10 124.2 . .
C53 C52 N52 108.7(8) . .
C53 C52 H11 125.6 . .
N52 C52 H11 125.6 . .
C52 C53 N51 107.2(8) . .
C52 C53 H12 126.4 . .
N51 C53 H12 126.4 . .
C102 C101 C102 122.1(9) 5_565 .
C102 C101 N111 119.4(8) 5_565 .
C102 C101 N111 118.5(8) . .
C101 C102 C101 117.9(9) 3_665 .
C101 C102 H13 121.1 3_665 .
C101 C102 H13 121.1 . .
C104 C103 C104 120.6(8) . 3_765
C104 C103 N131 119.4(7) . .
C104 C103 N131 119.9(7) 3_765 .
C103 C104 C103 119.4(8) . 5_675
C103 C104 H14 120.3 . .
C103 C104 H14 120.3 5_675 .
N111 C111 N112 111.9(7) . .
N111 C111 H15 124.0 . .
N112 C111 H15 124.0 . .
C113 C112 N112 111.0(9) . .
C113 C112 H16 124.5 . .
N112 C112 H16 124.5 . .
C112 C113 N111 106.7(8) . .
C112 C113 H17 126.7 . .
N111 C113 H17 126.7 . .
N132 C131 N131 111.8(7) . .
N132 C131 H18 124.1 . .
N131 C131 H18 124.1 . .
C133 C132 N132 108.9(8) . .
C133 C132 H19 125.6 . .
N132 C132 H19 125.6 . .
C132 C133 N131 106.1(7) . .
C132 C133 H20 126.9 . .
N131 C133 H20 126.9 . .
C206 C201 C202 120.9(9) . .
C206 C201 C211 115.0(9) . .
C202 C201 C211 124.0(8) . .
C203 C202 C201 117.3(8) . .
C203 C202 C221 119.8(8) . .
C201 C202 C221 122.9(8) . .
C204 C203 C202 123.7(9) . .
C204 C203 H21 118.1 . .
C202 C203 H21 118.1 . .
C203 C204 C205 116.9(8) . .
C203 C204 C241 123.1(8) . .
C205 C204 C241 120.0(8) . .
C206 C205 C204 121.4(9) . .
C206 C205 H22 119.3 . .
C204 C205 H22 119.3 . .
C205 C206 C201 119.7(9) . .
C205 C206 H23 120.2 . .
C201 C206 H23 120.2 . .
O2 C211 O1 122.4(9) . .
O2 C211 C201 118.0(9) . .
O1 C211 C201 119.5(9) . .
O4 C221 O3 122.1(8) . .
O4 C221 C202 120.5(8) . .
O3 C221 C202 117.4(8) . .
O6 C241 O5 124.1(9) . .
O6 C241 C204 121.0(8) . .
O5 C241 C204 114.6(8) . .
C306 C301 C302 121.1(9) . .
C306 C301 C311 115.2(9) . .
C302 C301 C311 123.7(8) . .
C301 C302 C303 117.3(8) . .
C301 C302 C321 123.0(8) . .
C303 C302 C321 119.7(8) . .
C304 C303 C302 121.6(8) . .
C304 C303 H24 119.2 . .
C302 C303 H24 119.2 . .
C305 C304 C303 118.0(8) . .
C305 C304 C341 120.2(8) . .
C303 C304 C341 121.8(9) . .
C306 C305 C304 121.2(10) . .
C306 C305 H25 119.4 . .
C304 C305 H25 119.4 . .
C305 C306 C301 120.7(10) . .
C305 C306 H26 119.6 . .
C301 C306 H26 119.6 . .
O8 C311 O7 122.2(8) . .
O8 C311 C301 116.3(9) . .
O7 C311 C301 121.2(8) . .
O10 C321 O9 124.8(9) . .
O10 C321 C302 118.1(9) . .
O9 C321 C302 117.1(8) . .
O12 C341 O11 126.1(9) . .
O12 C341 C304 120.7(9) . .
O11 C341 C304 113.2(8) . .

loop_
_geom_bond_atom_site_label_1
_geom_bond_atom_site_label_2
_geom_bond_distance
_geom_bond_site_symmetry_2
Zn1 O14 1.94(2) .
Zn1 N32 1.975(8) 3_655
Zn1 N32 1.975(8) .
Zn1 N32 1.975(8) 5_665
Zn2 O15 1.917(15) .
Zn2 N52 2.002(7) .
Zn2 N52 2.002(7) 5_675
Zn2 N52 2.002(7) 3_765
Zn3 O5 1.919(7) 3
Zn3 O7 1.944(7) 5_565
Zn3 O3 1.966(6) .
Zn3 N112 1.982(7) .
Zn4 O11 1.939(7) 3_665
Zn4 O1 1.946(8) 3_665
Zn4 O9 1.989(6) .
Zn4 N132 1.999(7) .
Co1 N12 2.063(9) 3_665
Co1 N12 2.063(9) .
Co1 N12 2.063(9) 5_565
Co1 O13 2.179(9) 3_665
Co1 O13 2.179(9) 5_565
Co1 O13 2.179(9) .
O1 C211 1.261(12) .
O1 Zn4 1.946(8) 5_565
O2 C211 1.248(12) .
O3 C221 1.274(11) .
O4 C221 1.244(11) .
O5 C241 1.295(11) .
O5 Zn3 1.919(7) 5
O6 C241 1.227(12) .
O7 C311 1.270(12) .
O7 Zn3 1.944(7) 3_665
O8 C311 1.247(11) .
O9 C321 1.241(11) .
O10 C321 1.234(12) .
O11 C341 1.294(12) .
O11 Zn4 1.939(7) 5_565
O12 C341 1.201(12) .
N11 C11 1.367(12) .
N11 C13 1.381(12) .
N11 C1 1.412(11) .
N12 C11 1.323(13) .
N12 C12 1.374(13) .
N31 C31 1.351(12) .
N31 C33 1.364(14) .
N31 C3 1.420(11) .
N32 C31 1.336(12) .
N32 C32 1.349(15) .
N51 C51 1.329(12) .
N51 C53 1.383(12) .
N51 C5 1.423(11) .
N52 C51 1.321(12) .
N52 C52 1.406(12) .
N111 C111 1.323(11) .
N111 C113 1.392(11) .
N111 C101 1.441(11) .
N112 C111 1.333(11) .
N112 C112 1.381(11) .
N131 C131 1.366(10) .
N131 C133 1.397(10) .
N131 C103 1.410(11) .
N132 C131 1.293(10) .
N132 C132 1.385(11) .
C1 C6 1.394(13) .
C1 C2 1.401(12) .
C2 C3 1.394(12) .
C2 H1 0.9500 .
C3 C4 1.353(12) .
C4 C5 1.416(12) .
C4 H2 0.9500 .
C5 C6 1.375(12) .
C6 H3 0.9500 .
C11 H4 0.9500 .
C12 C13 1.371(15) .
C12 H5 0.9500 .
C13 H6 0.9500 .
C31 H7 0.9500 .
C32 C33 1.397(16) .
C32 H8 0.9500 .
C33 H9 0.9500 .
C51 H10 0.9500 .
C52 C53 1.331(13) .
C52 H11 0.9500 .
C53 H12 0.9500 .
C101 C102 1.363(13) 5_565
C101 C102 1.414(12) .
C102 C101 1.363(13) 3_665
C102 H13 0.9500 .
C103 C104 1.378(11) .
C103 C104 1.398(11) 3_765
C104 C103 1.398(11) 5_675
C104 H14 0.9500 .
C111 H15 0.9500 .
C112 C113 1.306(14) .
C112 H16 0.9500 .
C113 H17 0.9500 .
C131 H18 0.9500 .
C132 C133 1.365(12) .
C132 H19 0.9500 .
C133 H20 0.9500 .
C201 C206 1.391(13) .
C201 C202 1.399(13) .
C201 C211 1.508(13) .
C202 C203 1.392(13) .
C202 C221 1.482(12) .
C203 C204 1.391(13) .
C203 H21 0.9500 .
C204 C205 1.402(13) .
C204 C241 1.484(12) .
C205 C206 1.387(13) .
C205 H22 0.9500 .
C206 H23 0.9500 .
C301 C306 1.388(13) .
C301 C302 1.399(13) .
C301 C311 1.522(13) .
C302 C303 1.406(13) .
C302 C321 1.514(13) .
C303 C304 1.402(13) .
C303 H24 0.9500 .
C304 C305 1.402(14) .
C304 C341 1.506(13) .
C305 C306 1.347(14) .
C305 H25 0.9500 .
C306 H26 0.9500 .

loop_
_geom_torsion_atom_site_label_1
_geom_torsion_atom_site_label_2
_geom_torsion_atom_site_label_3
_geom_torsion_atom_site_label_4
_geom_torsion
_geom_torsion_site_symmetry_1
_geom_torsion_site_symmetry_4
O5 Zn3 O3 C221 -50.1(9) 3 .
O7 Zn3 O3 C221 56.9(8) 5_565 .
N112 Zn3 O3 C221 179.0(8) . .
O11 Zn4 O9 C321 47.5(9) 3_665 .
O1 Zn4 O9 C321 -59.6(9) 3_665 .
N132 Zn4 O9 C321 179.3(8) . .
N12 Co1 N12 C11 177.1(10) 3_665 .
N12 Co1 N12 C11 77.1(13) 5_565 .
O13 Co1 N12 C11 -8.4(11) 3_665 .
O13 Co1 N12 C11 -94.8(11) 5_565 .
N12 Co1 N12 C12 -13.7(11) 3_665 .
N12 Co1 N12 C12 -113.7(7) 5_565 .
O13 Co1 N12 C12 160.8(9) 3_665 .
O13 Co1 N12 C12 74.4(9) 5_565 .
O14 Zn1 N32 C31 -57.7(9) . .
N32 Zn1 N32 C31 179.7(7) 3_655 .
N32 Zn1 N32 C31 65.0(11) 5_665 .
O14 Zn1 N32 C32 122.3(12) . .
N32 Zn1 N32 C32 -0.4(13) 3_655 .
N32 Zn1 N32 C32 -115.1(10) 5_665 .
O15 Zn2 N52 C51 61.9(9) . .
N52 Zn2 N52 C51 -58.8(12) 5_675 .
N52 Zn2 N52 C51 -177.5(8) 3_765 .
O15 Zn2 N52 C52 -115.9(8) . .
N52 Zn2 N52 C52 123.5(6) 5_675 .
N52 Zn2 N52 C52 4.8(10) 3_765 .
O5 Zn3 N112 C111 -153.0(7) 3 .
O7 Zn3 N112 C111 87.1(8) 5_565 .
O3 Zn3 N112 C111 -27.2(9) . .
O5 Zn3 N112 C112 31.9(12) 3 .
O7 Zn3 N112 C112 -87.9(11) 5_565 .
O3 Zn3 N112 C112 157.8(10) . .
O11 Zn4 N132 C131 151.3(7) 3_665 .
O1 Zn4 N132 C131 -88.2(8) 3_665 .
O9 Zn4 N132 C131 26.8(8) . .
O11 Zn4 N132 C132 -32.2(10) 3_665 .
O1 Zn4 N132 C132 88.3(9) 3_665 .
O9 Zn4 N132 C132 -156.7(9) . .
C11 N11 C1 C6 139.3(12) . .
C13 N11 C1 C6 -36.8(16) . .
C11 N11 C1 C2 -38.0(17) . .
C13 N11 C1 C2 146.0(11) . .
C6 C1 C2 C3 2(2) . .
N11 C1 C2 C3 179.6(9) . .
C1 C2 C3 C4 -2(2) . .
C1 C2 C3 N31 178.4(9) . .
C31 N31 C3 C4 -41.3(15) . .
C33 N31 C3 C4 141.2(14) . .
C31 N31 C3 C2 138.5(11) . .
C33 N31 C3 C2 -39.0(18) . .
C2 C3 C4 C5 1(2) . .
N31 C3 C4 C5 -179.1(9) . .
C3 C4 C5 C6 -1(2) . .
C3 C4 C5 N51 179.2(9) . .
C51 N51 C5 C6 36.9(15) . .
C53 N51 C5 C6 -148.6(11) . .
C51 N51 C5 C4 -143.3(11) . .
C53 N51 C5 C4 31.2(15) . .
C4 C5 C6 C1 2(2) . .
N51 C5 C6 C1 -178.6(9) . .
C2 C1 C6 C5 -2(2) . .
N11 C1 C6 C5 -179.5(10) . .
C12 N12 C11 N11 1.0(14) . .
Co1 N12 C11 N11 171.9(7) . .
C13 N11 C11 N12 -2.5(15) . .
C1 N11 C11 N12 -179.1(10) . .
C11 N12 C12 C13 0.9(14) . .
Co1 N12 C12 C13 -170.3(8) . .
N12 C12 C13 N11 -2.3(13) . .
C11 N11 C13 C12 2.9(13) . .
C1 N11 C13 C12 179.5(10) . .
C32 N32 C31 N31 1.9(14) . .
Zn1 N32 C31 N31 -178.2(7) . .
C33 N31 C31 N32 -1.4(14) . .
C3 N31 C31 N32 -179.3(9) . .
C31 N32 C32 C33 -1.7(17) . .
Zn1 N32 C32 C33 178.4(10) . .
C31 N31 C33 C32 0.3(17) . .
C3 N31 C33 C32 178.1(12) . .
N32 C32 C33 N31 0.9(19) . .
C52 N52 C51 N51 -1.0(12) . .
Zn2 N52 C51 N51 -179.0(7) . .
C53 N51 C51 N52 1.7(12) . .
C5 N51 C51 N52 177.0(9) . .
C51 N52 C52 C53 -0.2(12) . .
Zn2 N52 C52 C53 178.0(7) . .
N52 C52 C53 N51 1.2(12) . .
C51 N51 C53 C52 -1.8(12) . .
C5 N51 C53 C52 -177.2(9) . .
C111 N111 C101 C102 -171.3(10) . 5_565
C113 N111 C101 C102 10.6(16) . 5_565
C111 N111 C101 C102 8.5(16) . .
C113 N111 C101 C102 -169.5(10) . .
C102 C101 C102 C101 -1(2) 5_565 3_665
N111 C101 C102 C101 178.7(6) . 3_665
C131 N131 C103 C104 172.5(9) . .
C133 N131 C103 C104 -10.0(15) . .
C131 N131 C103 C104 -7.9(14) . 3_765
C133 N131 C103 C104 169.6(10) . 3_765
C104 C103 C104 C103 0(2) 3_765 5_675
N131 C103 C104 C103 179.2(6) . 5_675
C113 N111 C111 N112 -0.2(12) . .
C101 N111 C111 N112 -178.6(9) . .
C112 N112 C111 N111 -0.9(12) . .
Zn3 N112 C111 N111 -177.1(7) . .
C111 N112 C112 C113 1.7(13) . .
Zn3 N112 C112 C113 177.4(8) . .
N112 C112 C113 N111 -1.8(14) . .
C111 N111 C113 C112 1.3(12) . .
C101 N111 C113 C112 179.6(10) . .
C132 N132 C131 N131 0.0(11) . .
Zn4 N132 C131 N131 177.2(6) . .
C133 N131 C131 N132 1.1(11) . .
C103 N131 C131 N132 179.1(8) . .
C131 N132 C132 C133 -1.2(12) . .
Zn4 N132 C132 C133 -178.1(7) . .
N132 C132 C133 N131 1.8(12) . .
C131 N131 C133 C132 -1.8(11) . .
C103 N131 C133 C132 -179.7(9) . .
C206 C201 C202 C203 2.6(15) . .
C211 C201 C202 C203 179.9(10) . .
C206 C201 C202 C221 -179.5(9) . .
C211 C201 C202 C221 -2.2(16) . .
C201 C202 C203 C204 0.5(16) . .
C221 C202 C203 C204 -177.5(9) . .
C202 C203 C204 C205 -2.1(16) . .
C202 C203 C204 C241 175.5(10) . .
C203 C204 C205 C206 0.8(16) . .
C241 C204 C205 C206 -176.9(10) . .
C204 C205 C206 C201 2.2(17) . .
C202 C201 C206 C205 -3.9(16) . .
C211 C201 C206 C205 178.5(10) . .
Zn4 O1 C211 O2 175.8(7) 5_565 .
Zn4 O1 C211 C201 -8.7(14) 5_565 .
C206 C201 C211 O2 77.0(12) . .
C202 C201 C211 O2 -100.5(12) . .
C206 C201 C211 O1 -98.7(11) . .
C202 C201 C211 O1 83.8(13) . .
Zn3 O3 C221 O4 16.8(15) . .
Zn3 O3 C221 C202 -164.0(7) . .
C203 C202 C221 O4 2.0(16) . .
C201 C202 C221 O4 -175.9(10) . .
C203 C202 C221 O3 -177.2(9) . .
C201 C202 C221 O3 5.0(15) . .
Zn3 O5 C241 O6 24.5(15) 5 .
Zn3 O5 C241 C204 -149.2(7) 5 .
C203 C204 C241 O6 -160.8(12) . .
C205 C204 C241 O6 16.8(17) . .
C203 C204 C241 O5 13.2(15) . .
C205 C204 C241 O5 -169.3(9) . .
C306 C301 C302 C303 3.3(15) . .
C311 C301 C302 C303 -178.8(9) . .
C306 C301 C302 C321 -175.6(10) . .
C311 C301 C302 C321 2.3(15) . .
C301 C302 C303 C304 -4.1(15) . .
C321 C302 C303 C304 174.8(9) . .
C302 C303 C304 C305 3.1(15) . .
C302 C303 C304 C341 -175.0(9) . .
C303 C304 C305 C306 -1.3(17) . .
C341 C304 C305 C306 176.9(10) . .
C304 C305 C306 C301 0.5(19) . .
C302 C301 C306 C305 -1.6(18) . .
C311 C301 C306 C305 -179.7(10) . .
Zn3 O7 C311 O8 -178.3(7) 3_665 .
Zn3 O7 C311 C301 7.7(13) 3_665 .
C306 C301 C311 O8 -82.2(12) . .
C302 C301 C311 O8 99.8(11) . .
C306 C301 C311 O7 92.2(12) . .
C302 C301 C311 O7 -85.8(12) . .
Zn4 O9 C321 O10 -17.8(17) . .
Zn4 O9 C321 C302 160.2(7) . .
C301 C302 C321 O10 175.8(10) . .
C303 C302 C321 O10 -3.1(15) . .
C301 C302 C321 O9 -2.4(15) . .
C303 C302 C321 O9 178.7(10) . .
Zn4 O11 C341 O12 -29.5(14) 5_565 .
Zn4 O11 C341 C304 150.8(7) 5_565 .
C305 C304 C341 O12 -9.8(16) . .
C303 C304 C341 O12 168.2(11) . .
C305 C304 C341 O11 169.9(9) . .
C303 C304 C341 O11 -12.1(13) . .
